data_4074664
loop_
_publ_author_name
'Nanjo, Masato'
'Matsudo, Kazuhiko'
'Kurihara, Mari'
'Nakamura, Sayaka'
'Sakaguchi, Yoshio'
'Hayashi, Hisaharu'
'Mochida, Kunio'

_publ_section_title
;
 Preparation, Structural Characterization, and Photochemical Reactions of
 Silyl- and Germylborates
;
_journal_issue 4
_journal_name_full Organometallics
_journal_page_first 832
_journal_paper_doi 10.1021/om050733y
_journal_volume 25
_journal_year 2006
_chemical_formula_sum 'C24 H30 B Ge Na'
_chemical_formula_weight 424.87
_chemical_name_systematic
; 
 ? 
;
_space_group_IT_number 14
_symmetry_space_group_name_Hall '-P 2yn'
_symmetry_space_group_name_H-M 'P 1 21/n 1'
_atom_sites_solution_hydrogens geom
_atom_sites_solution_primary direct
_atom_sites_solution_secondary difmap
_audit_creation_method SHELXL-97
_cell_angle_alpha 90.00
_cell_angle_beta 102.449(3)
_cell_angle_gamma 90.00
_cell_formula_units_Z 4
_cell_length_a 12.4970(5)
_cell_length_b 11.6750(6)
_cell_length_c 15.5740(6)
_cell_measurement_temperature 293(2)
_cell_volume 2218.86(17)
_computing_structure_refinement 'SHELXL-97 (Sheldrick, 1997)'
_computing_structure_solution 'SHELXS-97 (Sheldrick, 1990)'
_diffrn_ambient_temperature 293(2)
_diffrn_measured_fraction_theta_full 0.989
_diffrn_measured_fraction_theta_max 0.989
_diffrn_radiation_monochromator graphite
_diffrn_radiation_source 'fine-focus sealed tube'
_diffrn_radiation_type MoK\a
_diffrn_radiation_wavelength 0.71070
_diffrn_reflns_av_R_equivalents 0.0000
_diffrn_reflns_av_sigmaI/netI 0.0193
_diffrn_reflns_limit_h_max 13
_diffrn_reflns_limit_h_min 0
_diffrn_reflns_limit_k_max 12
_diffrn_reflns_limit_k_min 0
_diffrn_reflns_limit_l_max 16
_diffrn_reflns_limit_l_min -17
_diffrn_reflns_number 3157
_diffrn_reflns_theta_full 23.29
_diffrn_reflns_theta_max 23.29
_diffrn_reflns_theta_min 2.20
_exptl_absorpt_coefficient_mu 1.406
_exptl_crystal_density_diffrn 1.272
_exptl_crystal_density_method 'not measured'
_exptl_crystal_F_000 888
_refine_diff_density_max 0.325
_refine_diff_density_min -0.361
_refine_diff_density_rms 0.055
_refine_ls_extinction_coef 0.0064(13)
_refine_ls_extinction_expression Fc^*^=kFc[1+0.001xFc^2^\l^3^/sin(2\q)]^-1/4^
_refine_ls_extinction_method SHELXL
_refine_ls_goodness_of_fit_ref 1.090
_refine_ls_hydrogen_treatment mixed
_refine_ls_matrix_type full
_refine_ls_number_parameters 275
_refine_ls_number_reflns 3157
_refine_ls_number_restraints 0
_refine_ls_restrained_S_all 1.090
_refine_ls_R_factor_all 0.0307
_refine_ls_R_factor_gt 0.0298
_refine_ls_shift/su_max 0.427
_refine_ls_shift/su_mean 0.071
_refine_ls_structure_factor_coef Fsqd
_refine_ls_weighting_details 'calc w=1/[\s^2^(Fo^2^)+(0.1000P)^2^+0.0000P] where P=(Fo^2^+2Fc^2^)/3'
_refine_ls_weighting_scheme calc
_refine_ls_wR_factor_gt 0.1107
_refine_ls_wR_factor_ref 0.1128
_reflns_number_gt 3050
_reflns_number_total 3157
_reflns_threshold_expression >2sigma(I)
_cod_data_source_file om050733ysi20050825_031538.cif
_cod_data_source_block shelxl
_cod_database_code 4074664

loop_
_symmetry_equiv_pos_as_xyz
'x, y, z'
'-x+1/2, y+1/2, -z+1/2'
'-x, -y, -z'
'x-1/2, -y-1/2, z-1/2'

loop_
_atom_site_label
_atom_site_type_symbol
_atom_site_fract_x
_atom_site_fract_y
_atom_site_fract_z
_atom_site_U_iso_or_equiv
_atom_site_adp_type
_atom_site_occupancy
_atom_site_symmetry_multiplicity
_atom_site_calc_flag
_atom_site_refinement_flags
Ge1 Ge 1.030005(16) 0.337448(17) 0.210769(13) 0.02395(19) Uani 1 1 d .
Na1 Na 0.66446(7) 0.38055(9) 0.26917(6) 0.0472(3) Uani 1 1 d .
H1A H 1.2391 0.3214 0.2727 0.047(7) Uiso 1 1 d R
H1B H 1.1700 0.2107 0.3076 0.068(8) Uiso 1 1 d R
C1 C 1.16392(17) 0.3027(2) 0.30150(15) 0.0396(5) Uani 1 1 d .
H2A H 1.2436 0.3421 0.4260 0.109(13) Uiso 1 1 d R
H2B H 1.1146 0.3545 0.4226 0.074(11) Uiso 1 1 d R
H2C H 1.1800 0.4598 0.3804 0.133(16) Uiso 1 1 d R
C2 C 1.1770(2) 0.3638(3) 0.38888(17) 0.0575(7) Uani 1 1 d .
H3A H 1.1505 0.3217 0.1044 0.054(9) Uiso 1 1 d R
H3B H 1.0923 0.1991 0.1052 0.057(7) Uiso 1 1 d R
C3 C 1.07677(18) 0.2877(2) 0.10252(14) 0.0400(5) Uani 1 1 d .
H4A H 1.0240 0.2952 -0.0417 0.080(9) Uiso 1 1 d R
H4B H 0.9272 0.2757 0.0110 0.067(9) Uiso 1 1 d R
H4C H 0.9844 0.3883 0.0146 0.055(8) Uiso 1 1 d R
C4 C 0.9975(2) 0.3139(2) 0.01646(16) 0.0497(6) Uani 1 1 d .
H5A H 1.0085 0.5395 0.2538 0.044(6) Uiso 1 1 d R
H5B H 0.9671 0.5318 0.1564 0.055(8) Uiso 1 1 d R
C5 C 1.02807(15) 0.5074(2) 0.20329(14) 0.0377(6) Uani 1 1 d .
H6A H 1.1941 0.5352 0.2406 0.114(13) Uiso 1 1 d R
H6B H 1.1339 0.6386 0.1881 0.071(9) Uiso 1 1 d R
H6C H 1.1672 0.5197 0.1313 0.115(13) Uiso 1 1 d R
C6 C 1.1378(2) 0.5584(2) 0.1929(2) 0.0612(8) Uani 1 1 d .
C7 C 0.77616(15) 0.27293(16) 0.15907(11) 0.0244(4) Uani 1 1 d .
H8 H 0.8245 0.4320 0.1089 0.044(6) Uiso 1 1 d R
C8 C 0.75614(17) 0.3714(2) 0.10713(13) 0.0328(5) Uani 1 1 d .
H9 H 0.6513 0.4632 0.0213 0.050(7) Uiso 1 1 d R
C9 C 0.65377(19) 0.3953(2) 0.05307(15) 0.0415(6) Uani 1 1 d .
H10 H 0.4947 0.3383 0.0112 0.042(7) Uiso 1 1 d R
C10 C 0.56720(19) 0.3220(2) 0.05015(16) 0.0425(6) Uani 1 1 d .
H11 H 0.5259 0.1743 0.1016 0.055(9) Uiso 1 1 d R
C11 C 0.58338(16) 0.22322(19) 0.10090(14) 0.0384(5) Uani 1 1 d .
H12 H 0.6967 0.1284 0.1868 0.043(6) Uiso 1 1 d R
C12 C 0.68508(16) 0.20005(19) 0.15311(13) 0.0326(5) Uani 1 1 d .
C13 C 0.86312(14) 0.26984(16) 0.32659(11) 0.0233(4) Uani 1 1 d .
H14 H 0.7960 0.1115 0.3426 0.029(5) Uiso 1 1 d R
C14 C 0.80619(16) 0.1904(2) 0.36817(14) 0.0299(5) Uani 1 1 d .
H15 H 0.7226 0.1565 0.4670 0.088(13) Uiso 1 1 d R
C15 C 0.76980(18) 0.2152(2) 0.44362(14) 0.0370(5) Uani 1 1 d .
H16 H 0.7651 0.3451 0.5389 0.055(9) Uiso 1 1 d R
C16 C 0.7892(2) 0.3224(2) 0.48327(16) 0.0384(7) Uani 1 1 d .
H17 H 0.8696 0.4818 0.4741 0.059(8) Uiso 1 1 d R
C17 C 0.84546(17) 0.4037(2) 0.44474(13) 0.0347(5) Uani 1 1 d .
H18 H 0.9250 0.4379 0.3392 0.051(7) Uiso 1 1 d R
C18 C 0.88205(17) 0.3767(2) 0.36847(13) 0.0290(5) Uani 1 1 d .
C19 C 0.93207(14) 0.11420(17) 0.21860(12) 0.0252(4) Uani 1 1 d .
H20 H 0.8702 0.1031 0.0829 0.027(5) Uiso 1 1 d R
C20 C 0.91523(16) 0.06093(17) 0.13565(12) 0.0300(5) Uani 1 1 d .
H21 H 0.9517 -0.0740 0.0630 0.058(7) Uiso 1 1 d R
C21 C 0.96631(18) -0.04007(19) 0.12057(15) 0.0386(5) Uani 1 1 d .
H22 H 1.0746 -0.1707 0.1822 0.060(9) Uiso 1 1 d R
C22 C 1.03678(17) -0.0947(2) 0.18927(19) 0.0432(6) Uani 1 1 d .
H23 H 1.1020 -0.0850 0.3256 0.053(8) Uiso 1 1 d R
C23 C 1.05244(16) -0.0481(2) 0.27295(16) 0.0400(6) Uani 1 1 d .
H24 H 1.0203 0.0935 0.3511 0.030(5) Uiso 1 1 d R
C24 C 1.00127(17) 0.05358(18) 0.28728(13) 0.0314(5) Uani 1 1 d .
B1 B 0.89022(16) 0.24377(18) 0.23012(13) 0.0227(5) Uani 1 1 d .

loop_
_atom_site_aniso_label
_atom_site_aniso_U_11
_atom_site_aniso_U_22
_atom_site_aniso_U_33
_atom_site_aniso_U_23
_atom_site_aniso_U_13
_atom_site_aniso_U_12
Ge1 0.0211(2) 0.0240(3) 0.0284(2) -0.00200(6) 0.00897(15) -0.00234(6)
Na1 0.0318(5) 0.0533(7) 0.0571(6) -0.0098(5) 0.0112(4) 0.0135(4)
C1 0.0247(11) 0.0380(12) 0.0536(13) -0.0023(11) 0.0029(9) -0.0015(10)
C2 0.0425(15) 0.088(2) 0.0377(13) 0.0038(13) -0.0011(12) 0.0019(13)
C3 0.0420(13) 0.0411(14) 0.0434(12) -0.0081(10) 0.0231(10) -0.0111(10)
C4 0.0677(18) 0.0483(15) 0.0387(13) -0.0092(11) 0.0240(12) -0.0111(13)
C5 0.0356(15) 0.0275(14) 0.0528(14) -0.0002(8) 0.0157(12) -0.0049(8)
C6 0.0422(14) 0.0394(15) 0.099(2) 0.0219(14) 0.0076(14) -0.0157(11)
C7 0.0246(10) 0.0248(11) 0.0246(9) -0.0056(7) 0.0074(7) 0.0030(8)
C8 0.0312(12) 0.0316(11) 0.0330(11) 0.0020(9) 0.0011(9) 0.0016(9)
C9 0.0430(13) 0.0320(13) 0.0429(12) 0.0033(9) -0.0053(10) 0.0077(10)
C10 0.0287(12) 0.0546(16) 0.0390(13) -0.0086(9) -0.0043(10) 0.0071(10)
C11 0.0250(10) 0.0438(14) 0.0428(12) -0.0056(10) -0.0007(9) -0.0058(9)
C12 0.0275(11) 0.0319(11) 0.0371(11) 0.0002(9) 0.0042(9) -0.0023(9)
C13 0.0161(8) 0.0288(11) 0.0243(9) 0.0019(8) 0.0026(7) 0.0050(8)
C14 0.0257(10) 0.0308(10) 0.0346(11) 0.0036(9) 0.0095(9) 0.0006(9)
C15 0.0307(11) 0.0459(15) 0.0373(11) 0.0087(10) 0.0140(9) 0.0017(10)
C16 0.0360(14) 0.0506(16) 0.0326(12) 0.0012(9) 0.0166(10) 0.0125(10)
C17 0.0347(11) 0.0384(13) 0.0328(11) -0.0059(9) 0.0110(9) 0.0065(9)
C18 0.0281(11) 0.0300(12) 0.0296(11) 0.0012(9) 0.0077(9) 0.0021(9)
C19 0.0188(9) 0.0231(11) 0.0362(10) -0.0018(8) 0.0114(8) -0.0037(8)
C20 0.0282(10) 0.0292(11) 0.0347(10) -0.0005(8) 0.0111(8) -0.0032(8)
C21 0.0359(12) 0.0298(12) 0.0548(13) -0.0111(10) 0.0204(10) -0.0047(10)
C22 0.0307(12) 0.0307(13) 0.0721(15) -0.0048(12) 0.0192(11) 0.0021(9)
C23 0.0228(10) 0.0316(12) 0.0634(15) 0.0058(11) 0.0046(10) 0.0045(9)
C24 0.0222(9) 0.0316(12) 0.0404(11) 0.0032(8) 0.0069(8) 0.0011(9)
B1 0.0204(10) 0.0235(11) 0.0255(10) 0.0022(8) 0.0079(8) -0.0012(9)

loop_
_atom_type_symbol
_atom_type_description
_atom_type_scat_dispersion_real
_atom_type_scat_dispersion_imag
_atom_type_scat_source
C C 0.0033 0.0016 'International Tables Vol C Tables 4.2.6.8 and 6.1.1.4'
H H 0.0000 0.0000 'International Tables Vol C Tables 4.2.6.8 and 6.1.1.4'
Ge Ge 0.1547 1.8001 'International Tables Vol C Tables 4.2.6.8 and 6.1.1.4'
B B 0.0013 0.0007 'International Tables Vol C Tables 4.2.6.8 and 6.1.1.4'
Na Na 0.0362 0.0249 'International Tables Vol C Tables 4.2.6.8 and 6.1.1.4'

loop_
_geom_angle_atom_site_label_1
_geom_angle_atom_site_label_2
_geom_angle_atom_site_label_3
_geom_angle
_geom_angle_site_symmetry_1
_geom_angle_site_symmetry_3
C3 Ge1 C5 104.13(9) . .
C3 Ge1 C1 100.79(10) . .
C5 Ge1 C1 104.10(9) . .
C3 Ge1 B1 111.67(8) . .
C5 Ge1 B1 121.28(8) . .
C1 Ge1 B1 112.59(9) . .
C7 Na1 C22 144.37(8) . 2_655
C7 Na1 C13 56.35(6) . .
C22 Na1 C13 140.90(8) 2_655 .
C7 Na1 C21 171.56(7) . 2_655
C22 Na1 C21 29.10(7) 2_655 2_655
C13 Na1 C21 124.25(7) . 2_655
C7 Na1 C23 126.39(7) . 2_655
C22 Na1 C23 29.10(8) 2_655 2_655
C13 Na1 C23 167.87(8) . 2_655
C21 Na1 C23 50.97(7) 2_655 2_655
C7 Na1 C18 77.00(6) . .
C22 Na1 C18 134.09(8) 2_655 .
C13 Na1 C18 29.06(6) . .
C21 Na1 C18 107.02(7) 2_655 .
C23 Na1 C18 155.53(7) 2_655 .
C7 Na1 C12 29.27(6) . .
C22 Na1 C12 116.37(8) 2_655 .
C13 Na1 C12 70.09(6) . .
C21 Na1 C12 142.47(7) 2_655 .
C23 Na1 C12 106.96(7) 2_655 .
C18 Na1 C12 97.40(7) . .
C7 Na1 C20 159.92(7) . 2_655
C22 Na1 C20 50.52(7) 2_655 2_655
C13 Na1 C20 124.15(6) . 2_655
C21 Na1 C20 28.32(6) 2_655 2_655
C23 Na1 C20 58.18(6) 2_655 2_655
C18 Na1 C20 97.41(6) . 2_655
C12 Na1 C20 165.11(7) . 2_655
C7 Na1 C24 123.96(6) . 2_655
C22 Na1 C24 50.60(7) 2_655 2_655
C13 Na1 C24 163.22(7) . 2_655
C21 Na1 C24 58.37(6) 2_655 2_655
C23 Na1 C24 28.29(7) 2_655 2_655
C18 Na1 C24 136.03(7) . 2_655
C12 Na1 C24 119.01(7) . 2_655
C20 Na1 C24 48.68(6) 2_655 2_655
C7 Na1 C8 27.79(6) . .
C22 Na1 C8 137.76(8) 2_655 .
C13 Na1 C8 77.06(6) . .
C21 Na1 C8 156.76(7) 2_655 .
C23 Na1 C8 110.09(7) 2_655 .
C18 Na1 C8 87.86(6) . .
C12 Na1 C8 47.83(6) . .
C20 Na1 C8 134.42(7) 2_655 .
C24 Na1 C8 98.51(7) 2_655 .
C7 Na1 C19 136.21(7) . 2_655
C22 Na1 C19 59.25(7) 2_655 2_655
C13 Na1 C19 138.33(6) . 2_655
C21 Na1 C19 50.14(6) 2_655 2_655
C23 Na1 C19 50.04(6) 2_655 2_655
C18 Na1 C19 109.39(6) . 2_655
C12 Na1 C19 144.21(6) . 2_655
C20 Na1 C19 27.60(5) 2_655 2_655
C24 Na1 C19 27.63(5) 2_655 2_655
C8 Na1 C19 108.54(7) . 2_655
C7 Na1 C14 70.31(6) . .
C22 Na1 C14 114.84(8) 2_655 .
C13 Na1 C14 27.53(6) . .
C21 Na1 C14 106.64(7) 2_655 .
C23 Na1 C14 140.39(8) 2_655 .
C18 Na1 C14 47.52(7) . .
C12 Na1 C14 69.91(6) . .
C20 Na1 C14 120.11(6) 2_655 .
C24 Na1 C14 164.61(7) 2_655 .
C8 Na1 C14 96.58(6) . .
C19 Na1 C14 145.86(6) 2_655 .
C2 C1 Ge1 117.01(17) . .
C2 C1 H1A 108.9 . .
Ge1 C1 H1A 108.6 . .
C2 C1 H1B 113.5 . .
Ge1 C1 H1B 107.3 . .
H1A C1 H1B 100.1 . .
C1 C2 H2A 109.5 . .
C1 C2 H2B 117.4 . .
H2A C2 H2B 108.9 . .
C1 C2 H2C 111.2 . .
H2A C2 H2C 107.0 . .
H2B C2 H2C 102.2 . .
C4 C3 Ge1 115.83(16) . .
C4 C3 H3A 111.6 . .
Ge1 C3 H3A 107.3 . .
C4 C3 H3B 108.2 . .
Ge1 C3 H3B 109.8 . .
H3A C3 H3B 103.2 . .
C3 C4 H4A 116.9 . .
C3 C4 H4B 113.0 . .
H4A C4 H4B 106.0 . .
C3 C4 H4C 108.0 . .
H4A C4 H4C 105.5 . .
H4B C4 H4C 106.8 . .
C6 C5 Ge1 113.17(16) . .
C6 C5 H5A 109.2 . .
Ge1 C5 H5A 110.4 . .
C6 C5 H5B 112.2 . .
Ge1 C5 H5B 109.4 . .
H5A C5 H5B 101.9 . .
C5 C6 H6A 109.6 . .
C5 C6 H6B 111.2 . .
H6A C6 H6B 111.4 . .
C5 C6 H6C 112.1 . .
H6A C6 H6C 102.6 . .
H6B C6 H6C 109.5 . .
C8 C7 C12 114.70(17) . .
C8 C7 B1 125.62(17) . .
C12 C7 B1 119.44(17) . .
C8 C7 Na1 86.16(12) . .
C12 C7 Na1 78.73(12) . .
B1 C7 Na1 99.14(11) . .
C7 C8 C9 122.6(2) . .
C7 C8 Na1 66.05(11) . .
C9 C8 Na1 91.93(14) . .
C7 C8 H8 118.2 . .
C9 C8 H8 119.3 . .
Na1 C8 H8 113.0 . .
C10 C9 C8 120.5(2) . .
C10 C9 H9 125.3 . .
C8 C9 H9 114.2 . .
C9 C10 C11 118.8(2) . .
C9 C10 H10 120.6 . .
C11 C10 H10 120.5 . .
C12 C11 C10 120.07(19) . .
C12 C11 H11 119.6 . .
C10 C11 H11 120.3 . .
C11 C12 C7 123.3(2) . .
C11 C12 Na1 91.80(14) . .
C7 C12 Na1 72.00(11) . .
C11 C12 H12 119.6 . .
C7 C12 H12 117.1 . .
Na1 C12 H12 108.5 . .
C18 C13 C14 115.03(18) . .
C18 C13 B1 122.93(17) . .
C14 C13 B1 121.59(17) . .
C18 C13 Na1 77.58(11) . .
C14 C13 Na1 87.11(11) . .
B1 C13 Na1 97.97(10) . .
C15 C14 C13 123.0(2) . .
C15 C14 Na1 90.87(14) . .
C13 C14 Na1 65.36(11) . .
C15 C14 H14 119.8 . .
C13 C14 H14 117.2 . .
Na1 C14 H14 117.3 . .
C14 C15 C16 120.6(2) . .
C14 C15 H15 118.9 . .
C16 C15 H15 120.3 . .
C17 C16 C15 118.5(2) . .
C17 C16 H16 117.5 . .
C15 C16 H16 124.0 . .
C16 C17 C18 120.1(2) . .
C16 C17 H17 122.5 . .
C18 C17 H17 117.1 . .
C17 C18 C13 122.8(2) . .
C17 C18 Na1 90.51(13) . .
C13 C18 Na1 73.37(11) . .
C17 C18 H18 120.3 . .
C13 C18 H18 116.9 . .
Na1 C18 H18 105.8 . .
C20 C19 C24 114.81(18) . .
C20 C19 B1 121.67(16) . .
C24 C19 B1 122.86(16) . .
C20 C19 Na1 71.01(11) . 2_645
C24 C19 Na1 71.68(12) . 2_645
B1 C19 Na1 134.08(12) . 2_645
C21 C20 C19 123.26(18) . .
C21 C20 Na1 71.77(12) . 2_645
C19 C20 Na1 81.39(11) . 2_645
C21 C20 H20 118.1 . .
C19 C20 H20 118.3 . .
Na1 C20 H20 125.3 2_645 .
C20 C21 C22 120.0(2) . .
C20 C21 Na1 79.91(13) . 2_645
C22 C21 Na1 74.30(14) . 2_645
C20 C21 H21 120.5 . .
C22 C21 H21 119.4 . .
Na1 C21 H21 114.9 2_645 .
C23 C22 C21 118.8(2) . .
C23 C22 Na1 76.73(14) . 2_645
C21 C22 Na1 76.60(13) . 2_645
C23 C22 H22 117.9 . .
C21 C22 H22 123.2 . .
Na1 C22 H22 113.8 2_645 .
C22 C23 C24 120.64(19) . .
C22 C23 Na1 74.17(13) . 2_645
C24 C23 Na1 80.47(12) . 2_645
C22 C23 H23 122.2 . .
C24 C23 H23 117.2 . .
Na1 C23 H23 117.4 2_645 .
C23 C24 C19 122.31(19) . .
C23 C24 Na1 71.24(12) . 2_645
C19 C24 Na1 80.69(12) . 2_645
C23 C24 H24 120.0 . .
C19 C24 H24 117.4 . .
Na1 C24 H24 125.8 2_645 .
C19 B1 C13 114.19(14) . .
C19 B1 C7 111.88(14) . .
C13 B1 C7 104.99(14) . .
C19 B1 Ge1 99.71(12) . .
C13 B1 Ge1 111.79(12) . .
C7 B1 Ge1 114.61(12) . .

loop_
_geom_bond_atom_site_label_1
_geom_bond_atom_site_label_2
_geom_bond_distance
_geom_bond_site_symmetry_2
Ge1 C3 1.986(2) .
Ge1 C5 1.988(2) .
Ge1 C1 1.986(2) .
Ge1 B1 2.137(2) .
Na1 C7 2.739(2) .
Na1 C22 2.744(3) 2_655
Na1 C13 2.7706(19) .
Na1 C21 2.773(2) 2_655
Na1 C23 2.776(2) 2_655
Na1 C18 2.824(2) .
Na1 C12 2.824(2) .
Na1 C20 2.874(2) 2_655
Na1 C24 2.891(2) 2_655
Na1 C8 2.990(2) .
Na1 C19 3.005(2) 2_655
Na1 C14 3.044(2) .
C1 C2 1.514(4) .
C1 H1A 1.1458 .
C1 H1B 1.0796 .
C2 H2A 0.9408 .
C2 H2B 1.0349 .
C2 H2C 1.1297 .
C3 C4 1.516(4) .
C3 H3A 0.9973 .
C3 H3B 1.0519 .
C4 H4A 1.0517 .
C4 H4B 0.9729 .
C4 H4C 0.8835 .
C5 C6 1.535(3) .
C5 H5A 0.9491 .
C5 H5B 0.9777 .
C6 H6A 0.9456 .
C6 H6B 0.9398 .
C6 H6C 1.1880 .
C7 C8 1.397(3) .
C7 C12 1.408(3) .
C7 B1 1.641(3) .
C8 C9 1.399(3) .
C8 H8 1.1048 .
C9 C10 1.372(3) .
C9 H9 0.9320 .
C10 C11 1.388(3) .
C10 H10 0.9945 .
C11 C12 1.380(3) .
C11 H11 0.9197 .
C12 H12 0.9813 .
C13 C18 1.404(3) .
C13 C14 1.409(3) .
C13 B1 1.638(3) .
C14 C15 1.379(3) .
C14 H14 0.9998 .
C15 C16 1.393(4) .
C15 H15 1.0217 .
C16 C17 1.391(4) .
C16 H16 1.0125 .
C17 C18 1.398(3) .
C17 H17 1.0355 .
C18 H18 1.0536 .
C19 C20 1.408(3) .
C19 C24 1.412(3) .
C19 B1 1.623(3) .
C19 Na1 3.005(2) 2_645
C20 C21 1.385(3) .
C20 Na1 2.874(2) 2_645
C20 H20 1.0173 .
C21 C22 1.386(3) .
C21 Na1 2.773(2) 2_645
C21 H21 0.9603 .
C22 C23 1.387(4) .
C22 Na1 2.744(3) 2_645
C22 H22 1.0219 .
C23 C24 1.389(3) .
C23 Na1 2.776(2) 2_645
C23 H23 1.0107 .
C24 Na1 2.891(2) 2_645
C24 H24 1.0761 .
